data_7155088
loop_
_publ_author_name
'Bhunia, Anup'
'Yetra, Santhivardhana Reddy'
'Gonnade, Rajesh G.'
'Biju, Akkattu T.'

_publ_section_title
;
 Synthesis of 4H-chromenes by an unexpected, K3PO4-mediated intramolecular
 Rauhut-Currier type reaction.
;
_journal_issue 24
_journal_name_full 'Organic &amp; biomolecular chemistry'
_journal_page_first 5612
_journal_page_last 5616
_journal_paper_doi 10.1039/c6ob00654j
_journal_volume 14
_journal_year 2016
_chemical_formula_moiety 'C25 H20 O3'
_chemical_formula_sum 'C25 H20 O3'
_chemical_formula_weight 368.41
_chemical_name_systematic
;
 ?
;
_space_group_crystal_system monoclinic
_space_group_IT_number 14
_space_group_name_Hall '-P 2ybc'
_space_group_name_H-M_alt 'P 1 21/c 1'
_symmetry_space_group_name_Hall '-P 2ybc'
_symmetry_space_group_name_H-M 'P 1 21/c 1'
_atom_sites_solution_hydrogens mixed
_audit_creation_method SHELXL-2013
_audit_update_record
;
2016-02-02 deposited with the CCDC.
2016-04-19 downloaded from the CCDC.
;
_cell_angle_alpha 90
_cell_angle_beta 93.273(2)
_cell_angle_gamma 90
_cell_formula_units_Z 4
_cell_length_a 6.0700(10)
_cell_length_b 21.309(3)
_cell_length_c 14.389(2)
_cell_measurement_reflns_used 8444
_cell_measurement_temperature 200(2)
_cell_measurement_theta_max 31.49
_cell_measurement_theta_min 2.38
_cell_volume 1858.1(5)
_computing_cell_refinement 'Bruker SAINT'
_computing_data_collection 'Bruker APEX2'
_computing_data_reduction 'Bruker SAINT'
_computing_molecular_graphics 'Bruker SHELXTL'
_computing_publication_material 'Bruker SHELXTL'
_computing_structure_refinement 'SHELXL-2013 (Sheldrick, 2013)'
_computing_structure_solution 'SHELXS-97 (Sheldrick, 2008)'
_diffrn_ambient_temperature 200(2)
_diffrn_measured_fraction_theta_full 0.973
_diffrn_measured_fraction_theta_max 0.999
_diffrn_measurement_device_type 'Bruker APEX-II CCD'
_diffrn_measurement_method '\f and \w scans'
_diffrn_radiation_monochromator graphite
_diffrn_radiation_source 'fine-focus sealed tube'
_diffrn_radiation_type MoK\a
_diffrn_radiation_wavelength 0.71073
_diffrn_reflns_av_R_equivalents 0.0197
_diffrn_reflns_av_unetI/netI 0.0147
_diffrn_reflns_Laue_measured_fraction_full 0.973
_diffrn_reflns_Laue_measured_fraction_max 0.999
_diffrn_reflns_limit_h_max 7
_diffrn_reflns_limit_h_min -7
_diffrn_reflns_limit_k_max 25
_diffrn_reflns_limit_k_min -25
_diffrn_reflns_limit_l_max 17
_diffrn_reflns_limit_l_min -16
_diffrn_reflns_number 14303
_diffrn_reflns_point_group_measured_fraction_full 0.973
_diffrn_reflns_point_group_measured_fraction_max 0.999
_diffrn_reflns_theta_full 25.242
_diffrn_reflns_theta_max 24.999
_diffrn_reflns_theta_min 2.380
_exptl_absorpt_coefficient_mu 0.086
_exptl_absorpt_correction_T_max 0.973
_exptl_absorpt_correction_T_min 0.963
_exptl_absorpt_correction_type multi-scan
_exptl_absorpt_process_details 'bruker sadabs'
_exptl_crystal_colour colourless
_exptl_crystal_density_diffrn 1.317
_exptl_crystal_description block
_exptl_crystal_F_000 776
_exptl_crystal_recrystallization_method 'Re-crystallisation from solvent: ethyl acetate - petroleum ether'
_exptl_crystal_size_max 0.440
_exptl_crystal_size_mid 0.400
_exptl_crystal_size_min 0.320
_refine_diff_density_max 0.183
_refine_diff_density_min -0.184
_refine_diff_density_rms 0.037
_refine_ls_extinction_method none
_refine_ls_goodness_of_fit_ref 1.053
_refine_ls_hydrogen_treatment mixed
_refine_ls_matrix_type full
_refine_ls_number_parameters 265
_refine_ls_number_reflns 3271
_refine_ls_number_restraints 0
_refine_ls_restrained_S_all 1.053
_refine_ls_R_factor_all 0.0423
_refine_ls_R_factor_gt 0.0378
_refine_ls_shift/su_max 0.001
_refine_ls_shift/su_mean 0.000
_refine_ls_structure_factor_coef Fsqd
_refine_ls_weighting_details 'w=1/[\s^2^(Fo^2^)+(0.0473P)^2^+0.6266P] where P=(Fo^2^+2Fc^2^)/3'
_refine_ls_weighting_scheme calc
_refine_ls_wR_factor_gt 0.0949
_refine_ls_wR_factor_ref 0.0987
_reflns_Friedel_coverage 0.000
_reflns_number_gt 2945
_reflns_number_total 3271
_reflns_threshold_expression 'I > 2\s(I)'
_cod_data_source_file c6ob00654j2.cif
_cod_data_source_block ABB_AK_52_0m
_cod_depositor_comments 'Adding full bibliography for 7155087--7155088.cif.'
_cod_database_code 7155088
_shelx_space_group_comment
;
The symmetry employed for this shelxl refinement is uniquely defined
by the following loop, which should always be used as a source of
symmetry information in preference to the above space-group names.
They are only intended as comments.
;
_shelx_estimated_absorpt_t_min 0.963
_shelx_estimated_absorpt_t_max 0.973
_shelxl_version_number 2013-3

loop_
_space_group_symop_operation_xyz
'x, y, z'
'-x, y+1/2, -z+1/2'
'-x, -y, -z'
'x, -y-1/2, z-1/2'

loop_
_atom_site_label
_atom_site_type_symbol
_atom_site_fract_x
_atom_site_fract_y
_atom_site_fract_z
_atom_site_U_iso_or_equiv
_atom_site_adp_type
_atom_site_occupancy
_atom_site_site_symmetry_order
_atom_site_calc_flag
_atom_site_refinement_flags_posn
_atom_site_refinement_flags_adp
O1 O 0.93710(15) 1.06349(4) 0.07299(7) 0.0321(2) Uani 1 1 d . .
O2 O 0.84557(16) 1.05907(5) 0.29905(7) 0.0410(3) Uani 1 1 d . .
O3 O 0.31578(15) 0.94518(5) 0.14166(8) 0.0387(3) Uani 1 1 d . .
C1 C 0.5072(2) 1.06599(6) 0.15471(9) 0.0259(3) Uani 1 1 d . .
H1 H 0.3614 1.0658 0.1186 0.031 Uiso 1 1 calc R U
C2 C 0.6291(2) 1.00739(6) 0.12794(9) 0.0246(3) Uani 1 1 d . .
C3 C 0.8254(2) 1.01016(6) 0.09085(9) 0.0275(3) Uani 1 1 d . .
H3 H 0.8925 0.9715 0.0757 0.033 Uiso 1 1 calc R U
C4 C 0.8337(2) 1.12033(6) 0.08758(9) 0.0289(3) Uani 1 1 d . .
C5 C 0.6297(2) 1.12413(6) 0.12606(9) 0.0281(3) Uani 1 1 d . .
C6 C 0.5421(3) 1.18397(7) 0.13645(10) 0.0370(3) Uani 1 1 d . .
H6 H 0.4023 1.1884 0.1622 0.044 Uiso 1 1 calc R U
C7 C 0.6535(3) 1.23705(7) 0.11017(12) 0.0464(4) Uani 1 1 d . .
H7 H 0.5906 1.2774 0.1184 0.056 Uiso 1 1 calc R U
C8 C 0.8566(3) 1.23151(7) 0.07188(11) 0.0459(4) Uani 1 1 d . .
H8 H 0.9333 1.2680 0.0538 0.055 Uiso 1 1 calc R U
C9 C 0.9472(3) 1.17296(7) 0.05996(10) 0.0375(3) Uani 1 1 d . .
H9 H 1.0859 1.1687 0.0331 0.045 Uiso 1 1 calc R U
C10 C 0.4596(2) 1.06727(6) 0.25866(10) 0.0292(3) Uani 1 1 d . .
H10A H 0.3727 1.1054 0.2707 0.035 Uiso 1 1 calc R U
H10B H 0.3666 1.0306 0.2721 0.035 Uiso 1 1 calc R U
C11 C 0.6604(2) 1.06651(6) 0.32561(10) 0.0288(3) Uani 1 1 d . .
C12 C 0.6270(2) 1.07504(6) 0.42727(9) 0.0299(3) Uani 1 1 d . .
C13 C 0.8060(3) 1.06643(8) 0.48991(11) 0.0444(4) Uani 1 1 d . .
H13 H 0.9452 1.0552 0.4679 0.053 Uiso 1 1 calc R U
C14 C 0.7837(3) 1.07400(9) 0.58442(12) 0.0558(5) Uani 1 1 d . .
H14 H 0.9072 1.0673 0.6268 0.067 Uiso 1 1 calc R U
C15 C 0.5848(3) 1.09102(8) 0.61732(11) 0.0489(4) Uani 1 1 d . .
H15 H 0.5708 1.0968 0.6822 0.059 Uiso 1 1 calc R U
C16 C 0.4064(3) 1.09958(8) 0.55609(12) 0.0497(4) Uani 1 1 d . .
H16 H 0.2683 1.1114 0.5786 0.060 Uiso 1 1 calc R U
C17 C 0.4258(3) 1.09109(8) 0.46150(11) 0.0414(4) Uani 1 1 d . .
H17 H 0.3002 1.0963 0.4197 0.050 Uiso 1 1 calc R U
C18 C 0.5173(2) 0.94678(6) 0.13765(9) 0.0266(3) Uani 1 1 d . .
C19 C 0.6457(2) 0.88686(6) 0.14620(9) 0.0255(3) Uani 1 1 d . .
C20 C 0.8558(2) 0.88372(6) 0.19042(9) 0.0291(3) Uani 1 1 d . .
H20 H 0.9247 0.9209 0.2142 0.035 Uiso 1 1 calc R U
C21 C 0.9647(2) 0.82681(6) 0.19991(10) 0.0320(3) Uani 1 1 d . .
H21 H 1.1071 0.8255 0.2309 0.038 Uiso 1 1 calc R U
C22 C 0.8703(2) 0.77166(6) 0.16519(10) 0.0311(3) Uani 1 1 d . .
C23 C 0.6588(2) 0.77501(6) 0.12227(10) 0.0330(3) Uani 1 1 d . .
H23 H 0.5902 0.7378 0.0986 0.040 Uiso 1 1 calc R U
C24 C 0.5473(2) 0.83127(6) 0.11341(9) 0.0302(3) Uani 1 1 d . .
H24 H 0.4023 0.8322 0.0848 0.036 Uiso 1 1 calc R U
C25 C 0.9951(3) 0.71062(8) 0.17222(13) 0.0422(4) Uani 1 1 d . .
H25A H 0.975(4) 0.6881(12) 0.2288(19) 0.099(8) Uiso 1 1 d . .
H25B H 1.150(4) 0.7165(11) 0.1735(17) 0.086(7) Uiso 1 1 d . .
H25C H 0.962(4) 0.6828(12) 0.1192(19) 0.092(8) Uiso 1 1 d . .

loop_
_atom_site_aniso_label
_atom_site_aniso_U_11
_atom_site_aniso_U_22
_atom_site_aniso_U_33
_atom_site_aniso_U_23
_atom_site_aniso_U_13
_atom_site_aniso_U_12
O1 0.0280(5) 0.0312(5) 0.0377(6) 0.0027(4) 0.0069(4) -0.0028(4)
O2 0.0278(5) 0.0616(7) 0.0333(6) -0.0050(5) -0.0003(4) 0.0053(5)
O3 0.0224(5) 0.0367(6) 0.0570(7) 0.0007(5) 0.0019(5) -0.0027(4)
C1 0.0208(6) 0.0300(7) 0.0265(7) -0.0004(5) -0.0031(5) 0.0019(5)
C2 0.0238(6) 0.0281(7) 0.0215(6) -0.0011(5) -0.0020(5) 0.0006(5)
C3 0.0275(7) 0.0283(7) 0.0266(7) -0.0005(5) 0.0013(5) -0.0009(5)
C4 0.0311(7) 0.0307(7) 0.0240(7) 0.0019(5) -0.0054(5) -0.0024(6)
C5 0.0301(7) 0.0301(7) 0.0230(6) 0.0001(5) -0.0072(5) 0.0011(5)
C6 0.0401(8) 0.0328(8) 0.0368(8) -0.0024(6) -0.0085(6) 0.0048(6)
C7 0.0616(11) 0.0282(8) 0.0473(9) -0.0005(7) -0.0143(8) 0.0020(7)
C8 0.0602(11) 0.0333(8) 0.0425(9) 0.0073(7) -0.0117(8) -0.0151(7)
C9 0.0417(8) 0.0388(8) 0.0312(7) 0.0051(6) -0.0051(6) -0.0115(6)
C10 0.0252(7) 0.0328(7) 0.0298(7) -0.0016(6) 0.0030(5) 0.0044(5)
C11 0.0316(7) 0.0250(7) 0.0297(7) -0.0002(5) 0.0018(6) 0.0020(5)
C12 0.0390(8) 0.0226(6) 0.0280(7) -0.0003(5) 0.0016(6) -0.0033(6)
C13 0.0444(9) 0.0555(10) 0.0327(8) -0.0006(7) -0.0032(7) -0.0025(7)
C14 0.0646(12) 0.0694(12) 0.0317(9) 0.0016(8) -0.0109(8) -0.0135(9)
C15 0.0796(13) 0.0403(9) 0.0277(8) -0.0039(7) 0.0101(8) -0.0208(9)
C16 0.0639(11) 0.0494(10) 0.0374(9) -0.0048(7) 0.0185(8) -0.0037(8)
C17 0.0459(9) 0.0447(9) 0.0342(8) -0.0015(7) 0.0062(7) 0.0031(7)
C18 0.0248(7) 0.0327(7) 0.0222(6) -0.0012(5) 0.0002(5) -0.0020(5)
C19 0.0257(7) 0.0284(7) 0.0225(6) 0.0007(5) 0.0017(5) -0.0032(5)
C20 0.0284(7) 0.0301(7) 0.0284(7) -0.0004(5) -0.0026(5) -0.0052(5)
C21 0.0272(7) 0.0352(8) 0.0327(7) 0.0039(6) -0.0060(6) -0.0014(6)
C22 0.0342(7) 0.0299(7) 0.0291(7) 0.0040(6) 0.0010(6) -0.0007(6)
C23 0.0358(8) 0.0273(7) 0.0353(8) -0.0007(6) -0.0038(6) -0.0065(6)
C24 0.0257(7) 0.0334(7) 0.0309(7) 0.0016(6) -0.0032(6) -0.0050(5)
C25 0.0443(10) 0.0329(8) 0.0485(10) 0.0035(7) -0.0049(8) 0.0042(7)

loop_
_atom_type_symbol
_atom_type_description
_atom_type_scat_dispersion_real
_atom_type_scat_dispersion_imag
_atom_type_scat_source
C C 0.0033 0.0016 'International Tables Vol C Tables 4.2.6.8 and 6.1.1.4'
H H 0.0000 0.0000 'International Tables Vol C Tables 4.2.6.8 and 6.1.1.4'
O O 0.0106 0.0060 'International Tables Vol C Tables 4.2.6.8 and 6.1.1.4'

loop_
_geom_angle_atom_site_label_1
_geom_angle_atom_site_label_2
_geom_angle_atom_site_label_3
_geom_angle
C3 O1 C4 117.93(10)
C2 C1 C5 110.54(11)
C2 C1 C10 112.56(10)
C5 C1 C10 111.86(11)
C2 C1 H1 107.2
C5 C1 H1 107.2
C10 C1 H1 107.2
C3 C2 C18 120.32(12)
C3 C2 C1 121.75(12)
C18 C2 C1 117.78(11)
C2 C3 O1 125.51(12)
C2 C3 H3 117.2
O1 C3 H3 117.2
O1 C4 C9 115.27(12)
O1 C4 C5 122.26(12)
C9 C4 C5 122.46(13)
C4 C5 C6 116.84(13)
C4 C5 C1 121.63(12)
C6 C5 C1 121.53(13)
C7 C6 C5 121.60(15)
C7 C6 H6 119.2
C5 C6 H6 119.2
C6 C7 C8 120.02(15)
C6 C7 H7 120.0
C8 C7 H7 120.0
C9 C8 C7 119.87(14)
C9 C8 H8 120.1
C7 C8 H8 120.1
C8 C9 C4 119.21(15)
C8 C9 H9 120.4
C4 C9 H9 120.4
C11 C10 C1 115.48(11)
C11 C10 H10A 108.4
C1 C10 H10A 108.4
C11 C10 H10B 108.4
C1 C10 H10B 108.4
H10A C10 H10B 107.5
O2 C11 C12 120.04(13)
O2 C11 C10 121.80(12)
C12 C11 C10 118.16(12)
C13 C12 C17 118.44(14)
C13 C12 C11 118.35(13)
C17 C12 C11 123.22(13)
C12 C13 C14 120.51(17)
C12 C13 H13 119.7
C14 C13 H13 119.7
C15 C14 C13 120.51(17)
C15 C14 H14 119.7
C13 C14 H14 119.7
C16 C15 C14 119.55(15)
C16 C15 H15 120.2
C14 C15 H15 120.2
C15 C16 C17 120.43(17)
C15 C16 H16 119.8
C17 C16 H16 119.8
C16 C17 C12 120.54(16)
C16 C17 H17 119.7
C12 C17 H17 119.7
O3 C18 C2 119.70(12)
O3 C18 C19 119.17(12)
C2 C18 C19 121.09(11)
C20 C19 C24 118.45(12)
C20 C19 C18 122.46(11)
C24 C19 C18 118.99(12)
C21 C20 C19 120.42(12)
C21 C20 H20 119.8
C19 C20 H20 119.8
C20 C21 C22 121.43(13)
C20 C21 H21 119.3
C22 C21 H21 119.3
C21 C22 C23 117.82(13)
C21 C22 C25 120.77(13)
C23 C22 C25 121.40(13)
C24 C23 C22 121.36(13)
C24 C23 H23 119.3
C22 C23 H23 119.3
C23 C24 C19 120.49(12)
C23 C24 H24 119.8
C19 C24 H24 119.8
C22 C25 H25A 113.6(15)
C22 C25 H25B 112.4(14)
H25A C25 H25B 103(2)
C22 C25 H25C 113.0(14)
H25A C25 H25C 109(2)
H25B C25 H25C 105(2)

loop_
_geom_bond_atom_site_label_1
_geom_bond_atom_site_label_2
_geom_bond_distance
O1 C3 1.3554(16)
O1 C4 1.3855(16)
O2 C11 1.2178(17)
O3 C18 1.2285(16)
C1 C2 1.5127(17)
C1 C5 1.5144(18)
C1 C10 1.5396(19)
C1 H1 1.0000
C2 C3 1.3343(18)
C2 C18 1.4691(18)
C3 H3 0.9500
C4 C9 1.3863(19)
C4 C5 1.387(2)
C5 C6 1.3930(19)
C6 C7 1.382(2)
C6 H6 0.9500
C7 C8 1.384(3)
C7 H7 0.9500
C8 C9 1.378(2)
C8 H8 0.9500
C9 H9 0.9500
C10 C11 1.5099(19)
C10 H10A 0.9900
C10 H10B 0.9900
C11 C12 1.4993(19)
C12 C13 1.384(2)
C12 C17 1.386(2)
C13 C14 1.384(2)
C13 H13 0.9500
C14 C15 1.371(3)
C14 H14 0.9500
C15 C16 1.369(3)
C15 H15 0.9500
C16 C17 1.385(2)
C16 H16 0.9500
C17 H17 0.9500
C18 C19 1.4974(18)
C19 C20 1.3937(19)
C19 C24 1.3967(18)
C20 C21 1.3843(19)
C20 H20 0.9500
C21 C22 1.388(2)
C21 H21 0.9500
C22 C23 1.394(2)
C22 C25 1.506(2)
C23 C24 1.379(2)
C23 H23 0.9500
C24 H24 0.9500
C25 H25A 0.96(3)
C25 H25B 0.95(3)
C25 H25C 0.98(3)

loop_
_geom_torsion_atom_site_label_1
_geom_torsion_atom_site_label_2
_geom_torsion_atom_site_label_3
_geom_torsion_atom_site_label_4
_geom_torsion
C5 C1 C2 C3 4.66(17)
C10 C1 C2 C3 -121.23(14)
C5 C1 C2 C18 -170.96(11)
C10 C1 C2 C18 63.16(15)
C18 C2 C3 O1 175.54(12)
C1 C2 C3 O1 0.0(2)
C4 O1 C3 C2 -5.18(19)
C3 O1 C4 C9 -174.22(12)
C3 O1 C4 C5 5.02(18)
O1 C4 C5 C6 -179.44(12)
C9 C4 C5 C6 -0.3(2)
O1 C4 C5 C1 0.07(19)
C9 C4 C5 C1 179.25(12)
C2 C1 C5 C4 -4.63(17)
C10 C1 C5 C4 121.65(13)
C2 C1 C5 C6 174.86(12)
C10 C1 C5 C6 -58.87(16)
C4 C5 C6 C7 -0.4(2)
C1 C5 C6 C7 -179.87(13)
C5 C6 C7 C8 0.5(2)
C6 C7 C8 C9 0.1(2)
C7 C8 C9 C4 -0.7(2)
O1 C4 C9 C8 180.00(12)
C5 C4 C9 C8 0.8(2)
C2 C1 C10 C11 61.31(15)
C5 C1 C10 C11 -63.86(14)
C1 C10 C11 O2 -7.02(19)
C1 C10 C11 C12 173.18(11)
O2 C11 C12 C13 -7.9(2)
C10 C11 C12 C13 171.87(13)
O2 C11 C12 C17 172.09(14)
C10 C11 C12 C17 -8.11(19)
C17 C12 C13 C14 -0.3(2)
C11 C12 C13 C14 179.75(14)
C12 C13 C14 C15 -0.9(3)
C13 C14 C15 C16 1.0(3)
C14 C15 C16 C17 0.1(3)
C15 C16 C17 C12 -1.3(2)
C13 C12 C17 C16 1.4(2)
C11 C12 C17 C16 -178.66(14)
C3 C2 C18 O3 -155.85(13)
C1 C2 C18 O3 19.83(18)
C3 C2 C18 C19 26.35(19)
C1 C2 C18 C19 -157.97(11)
O3 C18 C19 C20 -144.96(13)
C2 C18 C19 C20 32.85(19)
O3 C18 C19 C24 31.36(19)
C2 C18 C19 C24 -150.84(12)
C24 C19 C20 C21 1.1(2)
C18 C19 C20 C21 177.41(12)
C19 C20 C21 C22 0.7(2)
C20 C21 C22 C23 -1.6(2)
C20 C21 C22 C25 177.19(14)
C21 C22 C23 C24 0.8(2)
C25 C22 C23 C24 -178.05(14)
C22 C23 C24 C19 1.0(2)
C20 C19 C24 C23 -1.9(2)
C18 C19 C24 C23 -178.40(12)
